data_7021835
loop_
_publ_author_name
'Patra, Swarup'
'Chatterjee, Suparna'
'Si, Tapan Kr'
'Mukherjea, Kalyan K.'

_publ_section_title
;
 Synthesis, structural characterization, VHPO mimicking peroxidative
 bromination and DNA nuclease activity of oxovanadium(v) complexes.
;
_journal_issue 37
_journal_name_full 'Dalton transactions (Cambridge, England : 2003)'
_journal_page_first 13425
_journal_page_last 13435
_journal_paper_doi 10.1039/c3dt51291f
_journal_volume 42
_journal_year 2013
_chemical_formula_sum 'C14 H9 N2 O7 V'
_chemical_formula_weight 368.17
_chemical_name_systematic
; 
 ? 
;
_space_group_IT_number 60
_symmetry_cell_setting orthorhombic
_symmetry_space_group_name_Hall '-P 2n 2ab'
_symmetry_space_group_name_H-M 'P b c n'
_atom_sites_solution_hydrogens geom
_atom_sites_solution_primary direct
_atom_sites_solution_secondary difmap
_audit_creation_method SHELXL-97
_cell_angle_alpha 90.00
_cell_angle_beta 90.00
_cell_angle_gamma 90.00
_cell_formula_units_Z 8
_cell_length_a 16.9290(13)
_cell_length_b 11.0728(9)
_cell_length_c 15.1442(12)
_cell_measurement_temperature 273(2)
_cell_measurement_theta_max 27.45
_cell_measurement_theta_min 2.41
_cell_volume 2838.8(4)
_computing_cell_refinement 'Bruker SMART'
_computing_data_collection 'Bruker SMART'
_computing_data_reduction 'Bruker SAINT'
_computing_molecular_graphics 'Bruker SHELXTL'
_computing_publication_material 'murcury 3.1'
_computing_structure_refinement 'SHELXL-97 (Sheldrick, 2008)'
_computing_structure_solution 'SHELXS-97 (Sheldrick, 2008)'
_diffrn_ambient_temperature 273(2)
_diffrn_measured_fraction_theta_full 0.997
_diffrn_measured_fraction_theta_max 0.997
_diffrn_measurement_device_type 'CCD area detector'
_diffrn_measurement_method 'phi and omega scans'
_diffrn_radiation_monochromator graphite
_diffrn_radiation_source 'fine-focus sealed tube'
_diffrn_radiation_type MoK\a
_diffrn_radiation_wavelength 0.71073
_diffrn_reflns_av_R_equivalents 0.0949
_diffrn_reflns_av_sigmaI/netI 0.0463
_diffrn_reflns_limit_h_max 21
_diffrn_reflns_limit_h_min -21
_diffrn_reflns_limit_k_max 14
_diffrn_reflns_limit_k_min -13
_diffrn_reflns_limit_l_max 19
_diffrn_reflns_limit_l_min -19
_diffrn_reflns_number 21460
_diffrn_reflns_theta_full 27.45
_diffrn_reflns_theta_max 27.45
_diffrn_reflns_theta_min 2.41
_exptl_absorpt_coefficient_mu 0.742
_exptl_absorpt_correction_T_max 27.45
_exptl_absorpt_correction_T_min 2.41
_exptl_absorpt_correction_type multi-scan
_exptl_absorpt_process_details Sadabs
_exptl_crystal_colour Red
_exptl_crystal_density_diffrn 1.723
_exptl_crystal_density_method 'not measured'
_exptl_crystal_description Needle
_exptl_crystal_F_000 1488
_exptl_crystal_size_max 0.06
_exptl_crystal_size_mid 0.04
_exptl_crystal_size_min 0.02
_refine_diff_density_max 0.438
_refine_diff_density_min -0.391
_refine_diff_density_rms 0.142
_refine_ls_extinction_method none
_refine_ls_goodness_of_fit_ref 0.818
_refine_ls_hydrogen_treatment mixed
_refine_ls_matrix_type full
_refine_ls_number_parameters 217
_refine_ls_number_reflns 3236
_refine_ls_number_restraints 0
_refine_ls_restrained_S_all 0.818
_refine_ls_R_factor_all 0.0457
_refine_ls_R_factor_gt 0.0359
_refine_ls_shift/su_max 0.001
_refine_ls_shift/su_mean 0.000
_refine_ls_structure_factor_coef Fsqd
_refine_ls_weighting_details 'calc w=1/[\s^2^(Fo^2^)+(0.1000P)^2^+0.7149P] where P=(Fo^2^+2Fc^2^)/3'
_refine_ls_weighting_scheme calc
_refine_ls_wR_factor_gt 0.1075
_refine_ls_wR_factor_ref 0.1180
_reflns_number_gt 2679
_reflns_number_total 3236
_reflns_threshold_expression >2sigma(I)
_cod_data_source_file c3dt51291f.txt
_cod_data_source_block vbhd
_cod_depositor_comments
;
The following automatic conversions were performed:

'_symmetry_cell_setting' value 'Orthorhombic' changed to
'orthorhombic' according to
/home/saulius/struct/CIF-dictionaries/cif_core.dic dictionary named
'cif_core.dic' version 2.4.2 from 2011-04-26.

Automatic conversion script
Id: cif_fix_values 1891 2012-01-12 08:04:46Z andrius 
;
_cod_original_sg_symbol_H-M Pbcn
_cod_database_code 7021835

loop_
_symmetry_equiv_pos_as_xyz
'x, y, z'
'x+1/2, -y+1/2, -z'
'-x, y, -z+1/2'
'-x+1/2, -y+1/2, z+1/2'
'-x, -y, -z'
'-x-1/2, y-1/2, z'
'x, -y, z-1/2'
'x-1/2, y-1/2, -z-1/2'

loop_
_atom_site_label
_atom_site_type_symbol
_atom_site_fract_x
_atom_site_fract_y
_atom_site_fract_z
_atom_site_U_iso_or_equiv
_atom_site_adp_type
_atom_site_occupancy
_atom_site_symmetry_multiplicity
_atom_site_calc_flag
_atom_site_refinement_flags
V1 V 0.714643(19) 0.71853(3) 0.17825(2) 0.03165(14) Uani 1 1 d .
O6 O 0.73205(8) 0.59534(12) 0.09803(9) 0.0356(3) Uani 1 1 d .
O7 O 0.60370(8) 0.62232(12) 0.17367(8) 0.0363(3) Uani 1 1 d .
C1 C 0.60589(11) 0.53354(16) 0.12198(11) 0.0302(4) Uani 1 1 d .
C2 C 0.53831(11) 0.45293(16) 0.10638(11) 0.0311(4) Uani 1 1 d .
C3 C 0.46609(12) 0.48271(19) 0.14379(14) 0.0399(4) Uani 1 1 d .
H7 H 0.4613 0.5518 0.1783 0.048 Uiso 1 1 calc R
C6 C 0.47934(13) 0.27886(18) 0.03949(16) 0.0463(5) Uani 1 1 d .
H4 H 0.4836 0.2109 0.0037 0.056 Uiso 1 1 calc R
C7 C 0.54482(12) 0.35043(17) 0.05478(13) 0.0397(4) Uani 1 1 d .
H3 H 0.5933 0.3296 0.0303 0.048 Uiso 1 1 calc R
C4 C 0.40099(12) 0.4091(2) 0.12964(15) 0.0465(5) Uani 1 1 d .
H6 H 0.3527 0.4278 0.1556 0.056 Uiso 1 1 calc R
C5 C 0.40812(12) 0.30779(19) 0.07690(16) 0.0459(5) Uani 1 1 d .
H5 H 0.3643 0.2590 0.0667 0.055 Uiso 1 1 calc R
N1 N 0.67375(9) 0.51576(14) 0.08027(10) 0.0342(4) Uani 1 1 d .
H1 H 0.6803 0.4569 0.0440 0.041 Uiso 1 1 calc R
C8 C 0.71107(10) 0.68100(19) 0.36611(12) 0.0333(4) Uani 1 1 d .
C9 C 0.67229(11) 0.80175(17) 0.35607(11) 0.0308(4) Uani 1 1 d .
C13 C 0.62660(11) 0.92810(16) 0.24375(11) 0.0311(4) Uani 1 1 d .
C14 C 0.62167(11) 0.93071(18) 0.14450(12) 0.0357(4) Uani 1 1 d .
C10 C 0.64496(12) 0.87943(18) 0.42007(11) 0.0372(4) Uani 1 1 d .
H12 H 0.6517 0.8621 0.4797 0.045 Uiso 1 1 calc R
C12 C 0.59699(13) 1.00893(18) 0.30426(14) 0.0401(5) Uani 1 1 d .
H10 H 0.5708 1.0784 0.2860 0.048 Uiso 1 1 calc R
C11 C 0.60724(13) 0.98398(18) 0.39327(13) 0.0425(5) Uani 1 1 d .
H11 H 0.5886 1.0381 0.4353 0.051 Uiso 1 1 calc R
O4 O 0.66071(9) 0.84079(12) 0.10877(8) 0.0401(3) Uani 1 1 d .
O5 O 0.58415(9) 1.00596(15) 0.10477(10) 0.0526(4) Uani 1 1 d .
O2 O 0.72157(8) 0.63488(14) 0.43835(9) 0.0460(4) Uani 1 1 d .
O3 O 0.72959(8) 0.63264(12) 0.29099(10) 0.0381(3) Uani 1 1 d .
O1 O 0.80146(10) 0.77042(15) 0.17112(10) 0.0471(4) Uani 1 1 d .
N2 N 0.66373(9) 0.82849(13) 0.27054(9) 0.0288(3) Uani 1 1 d .

loop_
_atom_site_aniso_label
_atom_site_aniso_U_11
_atom_site_aniso_U_22
_atom_site_aniso_U_33
_atom_site_aniso_U_23
_atom_site_aniso_U_13
_atom_site_aniso_U_12
V1 0.0340(2) 0.0314(2) 0.0295(2) -0.00393(12) 0.00646(11) -0.00436(12)
O6 0.0336(7) 0.0357(7) 0.0375(7) -0.0077(6) 0.0094(5) -0.0045(5)
O7 0.0356(7) 0.0356(7) 0.0378(7) -0.0108(5) 0.0085(5) -0.0055(6)
C1 0.0337(9) 0.0302(8) 0.0269(8) 0.0012(7) 0.0008(7) 0.0009(7)
C2 0.0334(9) 0.0300(9) 0.0300(8) 0.0029(7) -0.0016(7) -0.0009(7)
C3 0.0382(11) 0.0389(10) 0.0425(10) -0.0043(8) 0.0028(8) 0.0011(8)
C6 0.0440(12) 0.0364(11) 0.0585(13) -0.0097(9) 0.0012(10) -0.0050(9)
C7 0.0354(10) 0.0347(10) 0.0490(11) -0.0063(8) 0.0033(8) -0.0002(8)
C4 0.0325(10) 0.0478(12) 0.0592(13) 0.0009(10) 0.0060(9) -0.0001(9)
C5 0.0375(11) 0.0392(10) 0.0609(13) 0.0027(10) -0.0051(9) -0.0080(9)
N1 0.0349(9) 0.0312(8) 0.0366(8) -0.0090(6) 0.0048(6) -0.0026(6)
C8 0.0281(9) 0.0376(10) 0.0341(9) 0.0043(8) -0.0009(7) -0.0070(7)
C9 0.0317(9) 0.0346(9) 0.0261(8) 0.0014(7) -0.0010(7) -0.0069(7)
C13 0.0317(9) 0.0312(9) 0.0305(8) 0.0006(7) 0.0000(7) -0.0032(7)
C14 0.0362(10) 0.0403(10) 0.0307(9) 0.0047(8) -0.0008(7) -0.0065(8)
C10 0.0443(11) 0.0422(10) 0.0251(8) -0.0029(7) 0.0006(7) -0.0075(8)
C12 0.0433(11) 0.0346(10) 0.0425(10) -0.0015(8) 0.0023(8) 0.0052(8)
C11 0.0535(12) 0.0377(10) 0.0363(10) -0.0103(8) 0.0068(9) -0.0005(9)
O4 0.0528(9) 0.0418(8) 0.0256(6) 0.0010(5) 0.0030(5) -0.0023(7)
O5 0.0532(9) 0.0656(10) 0.0390(8) 0.0162(7) -0.0027(7) 0.0116(8)
O2 0.0447(8) 0.0536(9) 0.0396(8) 0.0180(7) -0.0030(6) -0.0027(6)
O3 0.0403(8) 0.0340(7) 0.0399(7) 0.0026(6) 0.0026(6) 0.0039(6)
O1 0.0414(9) 0.0491(10) 0.0508(9) -0.0031(7) 0.0097(7) -0.0119(7)
N2 0.0323(8) 0.0299(7) 0.0242(7) -0.0017(6) 0.0006(5) -0.0041(6)

loop_
_atom_type_symbol
_atom_type_description
_atom_type_scat_dispersion_real
_atom_type_scat_dispersion_imag
_atom_type_scat_source
C C 0.0033 0.0016 'International Tables Vol C Tables 4.2.6.8 and 6.1.1.4'
H H 0.0000 0.0000 'International Tables Vol C Tables 4.2.6.8 and 6.1.1.4'
N N 0.0061 0.0033 'International Tables Vol C Tables 4.2.6.8 and 6.1.1.4'
O O 0.0106 0.0060 'International Tables Vol C Tables 4.2.6.8 and 6.1.1.4'
V V 0.3005 0.5294 'International Tables Vol C Tables 4.2.6.8 and 6.1.1.4'

loop_
_geom_angle_atom_site_label_1
_geom_angle_atom_site_label_2
_geom_angle_atom_site_label_3
_geom_angle
O1 V1 O6 94.30(7)
O1 V1 O4 98.43(8)
O6 V1 O4 103.48(6)
O1 V1 O3 96.61(7)
O6 V1 O3 101.11(6)
O4 V1 O3 149.99(6)
O1 V1 N2 102.83(7)
O6 V1 N2 162.78(6)
O4 V1 N2 75.94(6)
O3 V1 N2 75.48(6)
O1 V1 O7 169.98(7)
O6 V1 O7 75.75(5)
O4 V1 O7 85.28(6)
O3 V1 O7 84.34(6)
N2 V1 O7 87.08(5)
N1 O6 V1 119.70(10)
C1 O7 V1 112.33(11)
O7 C1 N1 116.00(16)
O7 C1 C2 123.50(16)
N1 C1 C2 120.50(16)
C7 C2 C3 119.76(18)
C7 C2 C1 121.82(17)
C3 C2 C1 118.41(16)
C2 C3 C4 119.81(19)
C2 C3 H7 120.1
C4 C3 H7 120.1
C5 C6 C7 120.16(19)
C5 C6 H4 119.9
C7 C6 H4 119.9
C6 C7 C2 120.10(19)
C6 C7 H3 119.9
C2 C7 H3 119.9
C5 C4 C3 119.78(19)
C5 C4 H6 120.1
C3 C4 H6 120.1
C6 C5 C4 120.37(19)
C6 C5 H5 119.8
C4 C5 H5 119.8
C1 N1 O6 116.21(14)
C1 N1 H1 121.9
O6 N1 H1 121.9
O2 C8 O3 125.4(2)
O2 C8 C9 121.91(18)
O3 C8 C9 112.70(16)
N2 C9 C10 120.51(17)
N2 C9 C8 110.11(15)
C10 C9 C8 129.36(16)
N2 C13 C12 120.50(17)
N2 C13 C14 110.24(15)
C12 C13 C14 129.23(17)
O5 C14 O4 125.65(18)
O5 C14 C13 122.65(18)
O4 C14 C13 111.67(16)
C9 C10 C11 118.15(17)
C9 C10 H12 120.9
C11 C10 H12 120.9
C13 C12 C11 118.19(18)
C13 C12 H10 120.9
C11 C12 H10 120.9
C10 C11 C12 120.65(18)
C10 C11 H11 119.7
C12 C11 H11 119.7
C14 O4 V1 122.84(11)
C8 O3 V1 122.01(13)
C13 N2 C9 121.97(15)
C13 N2 V1 118.92(11)
C9 N2 V1 119.01(12)

loop_
_geom_bond_atom_site_label_1
_geom_bond_atom_site_label_2
_geom_bond_distance
V1 O1 1.5818(16)
V1 O6 1.8502(13)
V1 O4 1.9425(14)
V1 O3 1.9707(15)
V1 N2 2.0442(14)
V1 O7 2.1604(14)
O6 N1 1.350(2)
O7 C1 1.257(2)
C1 N1 1.326(2)
C1 C2 1.470(3)
C2 C7 1.382(3)
C2 C3 1.387(3)
C3 C4 1.388(3)
C3 H7 0.9300
C6 C5 1.370(3)
C6 C7 1.382(3)
C6 H4 0.9300
C7 H3 0.9300
C4 C5 1.382(3)
C4 H6 0.9300
C5 H5 0.9300
N1 H1 0.8600
C8 O2 1.220(2)
C8 O3 1.296(2)
C8 C9 1.497(3)
C9 N2 1.337(2)
C9 C10 1.376(3)
C13 N2 1.333(2)
C13 C12 1.376(3)
C13 C14 1.506(2)
C14 O5 1.208(2)
C14 O4 1.312(2)
C10 C11 1.383(3)
C10 H12 0.9300
C12 C11 1.387(3)
C12 H10 0.9300
C11 H11 0.9300
